data_1000107
loop_
_publ_author_name
'Bentrup, U'
'Le Bail, A'
'Duroy, H'
'Fourquet, J L'

_publ_section_title
;
Polymorphism of CsAlF~4~.Synthesis and structure of two new crystalline
forms
;
_journal_coden_ASTM EJSCE5
_journal_name_full
;
European Journal of Solid State Inorganic Chemistry
;
_journal_page_first 371
_journal_page_last 381
_journal_volume 29
_journal_year 1992
_chemical_formula_structural 'Cs (Al F4)'
_chemical_formula_sum 'Al Cs F4'
_chemical_name_systematic 'Caesium tetrafluoroaluminate - $-gamma'
_space_group_IT_number 62
_symmetry_cell_setting orthorhombic
_symmetry_Int_Tables_number 62
_symmetry_space_group_name_Hall '-P 2ac 2n'
_symmetry_space_group_name_H-M 'P n m a'
_cell_angle_alpha 90
_cell_angle_beta 90
_cell_angle_gamma 90
_cell_formula_units_Z 12
_cell_length_a 10.5576(6)
_cell_length_b 6.7500(4)
_cell_length_c 17.5954(9)
_cell_volume 1253.9
_refine_ls_R_factor_all 0.039
_cod_database_code 1000107

loop_
_symmetry_equiv_pos_as_xyz
x,y,z
1/2+x,1/2-y,1/2-z
-x,1/2+y,-z
1/2-x,-y,1/2+z
-x,-y,-z
1/2-x,1/2+y,1/2+z
x,1/2-y,z
1/2+x,y,1/2-z

loop_
_atom_site_label
_atom_site_type_symbol
_atom_site_symmetry_multiplicity
_atom_site_Wyckoff_symbol
_atom_site_fract_x
_atom_site_fract_y
_atom_site_fract_z
_atom_site_occupancy
_atom_site_attached_hydrogens
_atom_site_calc_flag
Cs1 Cs1+ 4 c 0.1920(2) 0.25 0.8179(1) 1. 0 d
Cs2 Cs1+ 4 c 0.3776(2) 0.25 0.0413(1) 1. 0 d
Cs3 Cs1+ 4 c 0.0664(2) 0.25 0.2286(1) 1. 0 d
Al1 Al3+ 4 c 0.2626(6) 0.75 0.9208(4) 1. 0 d
Al2 Al3+ 4 a 0. 0. 0. 1. 0 d
Al3 Al3+ 4 c 0.2937(7) 0.25 0.6299(4) 1. 0 d
F1 F1- 8 d 0.2037(6) 0.048(1) 0.6599(4) 1. 0 d
F2 F1- 4 c 0.2900(9) 0.25 0.3257(7) 1. 0 d
F3 F1- 4 c 0.2254(8) 0.25 0.5321(6) 1. 0 d
F4 F1- 4 c 0.4432(9) 0.75 0.5081(6) 1. 0 d
F5 F1- 8 d 0.3686(6) 0.070(1) 0.4415(4) 1. 0 d
F6 F1- 8 d 0.4155(7) 0.435(1) 0.5810(4) 1. 0 d
F7 F1- 4 c 0.3995(9) 0.25 0.7109(6) 1. 0 d
F8 F1- 8 d 0.3684(6) 0.570(1) 0.9144(4) 1. 0 d

loop_
_atom_type_symbol
_atom_type_oxidation_number
Cs1+ 1.000
Al3+ 3.000
F1- -1.000
